data_7133731
loop_
_publ_author_name
'Dowling, Keri'
'Kruczy&#x144;ski, Tomasz'
'Dutta, Sanjay'
'Le, D. P. Ngan'
'Gozem, Samer'
'McMillen, Colin D.'
'Bhuvanesh, Nattamai'
'Stollenz, Michael'

_publ_section_title
;
 Facile interconversion of mesitylcopper into a
 CuMes-Cu<sub>2</sub>bis(amidinate) triangle and a tetracuprous
 M&#xf6;bius strip.
;
_journal_issue 79
_journal_name_full 'Chemical communications (Cambridge, England)'
_journal_page_first 11136
_journal_page_last 11139
_journal_paper_doi 10.1039/d4cc03935a
_journal_volume 60
_journal_year 2024
_chemical_formula_sum 'C64 H88 Cu4 N12'
_chemical_formula_weight 1279.62
_space_group_crystal_system triclinic
_space_group_IT_number 2
_space_group_name_Hall '-P 1'
_space_group_name_H-M_alt 'P -1'
_atom_sites_solution_hydrogens geom
_atom_sites_solution_primary dual
_atom_sites_solution_secondary difmap
_audit_creation_method SHELXL-2016/6
_audit_update_record
;
2024-07-26 deposited with the CCDC.	2024-09-02 downloaded from the CCDC.
;
_cell_angle_alpha 91.7413(14)
_cell_angle_beta 90.1643(14)
_cell_angle_gamma 110.6086(13)
_cell_formula_units_Z 2
_cell_length_a 12.4666(3)
_cell_length_b 15.4770(4)
_cell_length_c 17.6182(4)
_cell_measurement_reflns_used 9957
_cell_measurement_temperature 100(2)
_cell_measurement_theta_max 74.55
_cell_measurement_theta_min 3.05
_cell_volume 3180.01(14)
_computing_cell_refinement 'Bruker SAINT'
_computing_data_collection 'Bruker APEX3'
_computing_data_reduction 'Bruker SAINT'
_computing_molecular_graphics 'Bruker SHELXTL'
_computing_publication_material 'Bruker SHELXTL'
_computing_structure_refinement 'SHELXL-2016/6 (Sheldrick, 2016)'
_computing_structure_solution 'SHELXT 2014/5 (Sheldrick, 2014)'
_diffrn_ambient_temperature 100(2)
_diffrn_measured_fraction_theta_full 0.999
_diffrn_measured_fraction_theta_max 0.999
_diffrn_measurement_device_type 'Bruker D8 Venture Photon 2'
_diffrn_measurement_method '\f and \w scans'
_diffrn_radiation_type CuK\a
_diffrn_radiation_wavelength 1.54178
_diffrn_reflns_av_R_equivalents 0.0707
_diffrn_reflns_av_unetI/netI 0.0404
_diffrn_reflns_Laue_measured_fraction_full 0.999
_diffrn_reflns_Laue_measured_fraction_max 0.999
_diffrn_reflns_limit_h_max 15
_diffrn_reflns_limit_h_min -15
_diffrn_reflns_limit_k_max 18
_diffrn_reflns_limit_k_min -18
_diffrn_reflns_limit_l_max 21
_diffrn_reflns_limit_l_min -21
_diffrn_reflns_number 74123
_diffrn_reflns_point_group_measured_fraction_full 0.999
_diffrn_reflns_point_group_measured_fraction_max 0.999
_diffrn_reflns_theta_full 67.679
_diffrn_reflns_theta_max 68.497
_diffrn_reflns_theta_min 3.052
_diffrn_source 'Incoatec I\mS'
_exptl_absorpt_coefficient_mu 1.872
_exptl_absorpt_correction_T_max 1.0000
_exptl_absorpt_correction_T_min 0.8600
_exptl_absorpt_correction_type multi-scan
_exptl_absorpt_process_details 'SADABS, Bruker'
_exptl_crystal_colour green
_exptl_crystal_density_diffrn 1.336
_exptl_crystal_description block
_exptl_crystal_F_000 1344
_exptl_crystal_size_max 0.112
_exptl_crystal_size_mid 0.082
_exptl_crystal_size_min 0.061
_refine_diff_density_max 1.162
_refine_diff_density_min -0.555
_refine_diff_density_rms 0.115
_refine_ls_extinction_method none
_refine_ls_goodness_of_fit_ref 1.172
_refine_ls_hydrogen_treatment constr
_refine_ls_matrix_type full
_refine_ls_number_parameters 739
_refine_ls_number_reflns 11687
_refine_ls_number_restraints 0
_refine_ls_restrained_S_all 1.172
_refine_ls_R_factor_all 0.0908
_refine_ls_R_factor_gt 0.0669
_refine_ls_shift/su_max 0.001
_refine_ls_shift/su_mean 0.000
_refine_ls_structure_factor_coef Fsqd
_refine_ls_weighting_details 'w=1/[\s^2^(Fo^2^)+15.8910P] where P=(Fo^2^+2Fc^2^)/3'
_refine_ls_weighting_scheme calc
_refine_ls_wR_factor_gt 0.1274
_refine_ls_wR_factor_ref 0.1464
_reflns_Friedel_coverage 0.000
_reflns_number_gt 8915
_reflns_number_total 11687
_reflns_threshold_expression 'I > 2\s(I)'
_cod_data_source_file d4cc03935a3.cif
_cod_data_source_block 2-2C7H8
_cod_depositor_comments 'Adding full bibliography for 7133729--7133731.cif.'
_cod_database_code 7133731
_shelx_shelxl_version_number 2016/6
_shelx_space_group_comment
;
The symmetry employed for this shelxl refinement is uniquely defined
by the following loop, which should always be used as a source of
symmetry information in preference to the above space-group names.
They are only intended as comments.
;
_shelx_estimated_absorpt_t_min 0.818
_shelx_estimated_absorpt_t_max 0.894

loop_
_space_group_symop_operation_xyz
'x, y, z'
'-x, -y, -z'

loop_
_atom_site_label
_atom_site_type_symbol
_atom_site_fract_x
_atom_site_fract_y
_atom_site_fract_z
_atom_site_U_iso_or_equiv
_atom_site_adp_type
_atom_site_occupancy
_atom_site_site_symmetry_order
_atom_site_calc_flag
_atom_site_refinement_flags_posn
_atom_site_refinement_flags_adp
_atom_site_refinement_flags_occupancy
_atom_site_disorder_assembly
_atom_site_disorder_group
Cu1 Cu 0.86153(5) 0.58305(4) 0.68391(3) 0.02215(15) Uani 1 1 d . . . . .
Cu2 Cu 0.77372(5) 0.61458(4) 0.80061(3) 0.02226(15) Uani 1 1 d . . . . .
Cu3 Cu 0.54869(5) 0.17480(4) 0.77763(4) 0.02384(15) Uani 1 1 d . . . . .
Cu4 Cu 0.47566(6) 0.01138(4) 0.80901(4) 0.02722(16) Uani 1 1 d . . . . .
N1 N 0.6916(3) 0.4925(2) 0.5186(2) 0.0238(8) Uani 1 1 d . . . . .
N2 N 0.7282(3) 0.2617(3) 0.6144(2) 0.0269(8) Uani 1 1 d . . . . .
N3 N 0.8416(3) 0.5482(3) 0.9775(2) 0.0243(8) Uani 1 1 d . . . . .
N4 N 0.5213(3) 0.3420(2) 0.9168(2) 0.0231(8) Uani 1 1 d . . . . .
N5 N 0.7325(3) 0.5871(2) 0.63209(18) 0.0196(7) Uani 1 1 d . . . . .
N6 N 0.6440(3) 0.6118(2) 0.74338(19) 0.0207(7) Uani 1 1 d . . . . .
N7 N 0.9806(3) 0.5688(2) 0.74242(19) 0.0202(7) Uani 1 1 d . . . . .
N8 N 0.8977(3) 0.6029(2) 0.85280(19) 0.0201(7) Uani 1 1 d . . . . .
N9 N 0.6340(3) 0.1434(2) 0.7020(2) 0.0257(8) Uani 1 1 d . . . . .
N10 N 0.5414(3) -0.0146(2) 0.7176(2) 0.0284(8) Uani 1 1 d . . . . .
N11 N 0.4595(3) 0.1922(2) 0.8571(2) 0.0237(8) Uani 1 1 d . . . . .
N12 N 0.4116(3) 0.0422(2) 0.8998(2) 0.0248(8) Uani 1 1 d . . . . .
C1 C 0.6492(4) 0.4109(3) 0.5651(2) 0.0268(9) Uani 1 1 d . . . . .
H1A H 0.574074 0.406515 0.586322 0.032 Uiso 1 1 calc R U . . .
H1B H 0.703173 0.417593 0.608048 0.032 Uiso 1 1 calc R U . . .
C2 C 0.6361(4) 0.3230(3) 0.5193(3) 0.0285(10) Uani 1 1 d . . . . .
H2A H 0.704433 0.333464 0.487317 0.034 Uiso 1 1 calc R U . . .
H2B H 0.568310 0.307687 0.485114 0.034 Uiso 1 1 calc R U . . .
C3 C 0.6221(4) 0.2413(3) 0.5702(3) 0.0285(10) Uani 1 1 d . . . . .
H3A H 0.556708 0.232339 0.604641 0.034 Uiso 1 1 calc R U . . .
H3B H 0.606982 0.184056 0.538761 0.034 Uiso 1 1 calc R U . . .
C4 C 0.7713(4) 0.4583(3) 0.9434(2) 0.0267(9) Uani 1 1 d . . . . .
H4A H 0.821566 0.424985 0.925085 0.032 Uiso 1 1 calc R U . . .
H4B H 0.727584 0.467558 0.899363 0.032 Uiso 1 1 calc R U . . .
C5 C 0.6893(4) 0.4014(3) 1.0013(3) 0.0286(10) Uani 1 1 d . . . . .
H5A H 0.650536 0.439906 1.026918 0.034 Uiso 1 1 calc R U . . .
H5B H 0.733153 0.382468 1.040297 0.034 Uiso 1 1 calc R U . . .
C6 C 0.5993(4) 0.3156(3) 0.9651(2) 0.0249(9) Uani 1 1 d . . . . .
H6A H 0.637431 0.280496 0.934361 0.030 Uiso 1 1 calc R U . . .
H6B H 0.555417 0.275232 1.005341 0.030 Uiso 1 1 calc R U . . .
C7 C 0.7285(3) 0.5715(3) 0.5511(2) 0.0197(8) Uani 1 1 d . . . . .
C8 C 0.7827(4) 0.6582(3) 0.5047(2) 0.0244(9) Uani 1 1 d . . . . .
C9 C 0.7403(5) 0.7361(3) 0.5304(3) 0.0377(12) Uani 1 1 d . . . . .
H9A H 0.657536 0.716798 0.520902 0.057 Uiso 1 1 calc R U . . .
H9B H 0.779905 0.791591 0.502019 0.057 Uiso 1 1 calc R U . . .
H9C H 0.756317 0.749769 0.584852 0.057 Uiso 1 1 calc R U . . .
C10 C 0.7542(4) 0.6362(3) 0.4205(3) 0.0313(10) Uani 1 1 d . . . . .
H10A H 0.786971 0.590471 0.402287 0.047 Uiso 1 1 calc R U . . .
H10B H 0.786519 0.692709 0.391914 0.047 Uiso 1 1 calc R U . . .
H10C H 0.670818 0.611216 0.413060 0.047 Uiso 1 1 calc R U . . .
C11 C 0.9135(4) 0.6912(3) 0.5171(3) 0.0344(11) Uani 1 1 d . . . . .
H11A H 0.931669 0.704669 0.571279 0.052 Uiso 1 1 calc R U . . .
H11B H 0.950219 0.747149 0.488593 0.052 Uiso 1 1 calc R U . . .
H11C H 0.941851 0.642660 0.499232 0.052 Uiso 1 1 calc R U . . .
C12 C 0.6378(4) 0.5920(3) 0.6668(2) 0.0204(8) Uani 1 1 d . . . . .
C13 C 0.5327(4) 0.5779(3) 0.6274(2) 0.0230(9) Uani 1 1 d . . . . .
H13 H 0.525975 0.562263 0.574589 0.028 Uiso 1 1 calc R U . . .
C14 C 0.4421(4) 0.5867(3) 0.6652(3) 0.0267(9) Uani 1 1 d . . . . .
H14 H 0.372539 0.577797 0.638561 0.032 Uiso 1 1 calc R U . . .
C15 C 0.4504(4) 0.6087(3) 0.7428(2) 0.0251(9) Uani 1 1 d . . . . .
H15 H 0.387267 0.614877 0.769540 0.030 Uiso 1 1 calc R U . . .
C16 C 0.5526(4) 0.6212(3) 0.7796(3) 0.0249(9) Uani 1 1 d . . . . .
C17 C 0.5704(4) 0.6472(4) 0.8626(2) 0.0308(10) Uani 1 1 d . . . . .
H17A H 0.588889 0.599442 0.889268 0.046 Uiso 1 1 calc R U . . .
H17B H 0.500167 0.652740 0.883455 0.046 Uiso 1 1 calc R U . . .
H17C H 0.633622 0.706429 0.869438 0.046 Uiso 1 1 calc R U . . .
C18 C 0.8975(3) 0.6120(3) 0.9339(2) 0.0215(9) Uani 1 1 d . . . . .
C19 C 0.9600(4) 0.7085(3) 0.9677(3) 0.0272(9) Uani 1 1 d . . . . .
C20 C 1.0783(4) 0.7531(3) 0.9335(3) 0.0372(12) Uani 1 1 d . . . . .
H20A H 1.128259 0.719847 0.949038 0.056 Uiso 1 1 calc R U . . .
H20B H 1.111373 0.817716 0.951486 0.056 Uiso 1 1 calc R U . . .
H20C H 1.071362 0.750376 0.877966 0.056 Uiso 1 1 calc R U . . .
C21 C 0.8881(4) 0.7683(3) 0.9507(3) 0.0340(11) Uani 1 1 d . . . . .
H21A H 0.881317 0.772529 0.895659 0.051 Uiso 1 1 calc R U . . .
H21B H 0.925413 0.830244 0.973597 0.051 Uiso 1 1 calc R U . . .
H21C H 0.811586 0.740230 0.972100 0.051 Uiso 1 1 calc R U . . .
C22 C 0.9731(5) 0.7059(4) 1.0540(3) 0.0395(12) Uani 1 1 d . . . . .
H22A H 0.897232 0.679277 1.076602 0.059 Uiso 1 1 calc R U . . .
H22B H 1.011315 0.768869 1.074819 0.059 Uiso 1 1 calc R U . . .
H22C H 1.019139 0.668058 1.065858 0.059 Uiso 1 1 calc R U . . .
C23 C 0.9759(3) 0.5717(3) 0.8205(2) 0.0210(8) Uani 1 1 d . . . . .
C24 C 1.0530(4) 0.5420(3) 0.8641(2) 0.0243(9) Uani 1 1 d . . . . .
H24 H 1.049134 0.541908 0.917904 0.029 Uiso 1 1 calc R U . . .
C25 C 1.1318(4) 0.5140(3) 0.8276(3) 0.0261(9) Uani 1 1 d . . . . .
H25 H 1.182311 0.493568 0.856437 0.031 Uiso 1 1 calc R U . . .
C26 C 1.1396(4) 0.5147(3) 0.7480(3) 0.0269(9) Uani 1 1 d . . . . .
H26 H 1.195951 0.496684 0.722677 0.032 Uiso 1 1 calc R U . . .
C27 C 1.0631(4) 0.5424(3) 0.7078(2) 0.0247(9) Uani 1 1 d . . . . .
C28 C 1.0641(4) 0.5450(4) 0.6224(3) 0.0314(10) Uani 1 1 d . . . . .
H28A H 0.990581 0.502932 0.601761 0.047 Uiso 1 1 calc R U . . .
H28B H 1.126182 0.525873 0.603050 0.047 Uiso 1 1 calc R U . . .
H28C H 1.076218 0.608011 0.606883 0.047 Uiso 1 1 calc R U . . .
C29 C 0.7294(4) 0.2156(3) 0.6720(2) 0.0257(9) Uani 1 1 d . . . . .
C30 C 0.8399(4) 0.2468(3) 0.7210(3) 0.0289(10) Uani 1 1 d . . . . .
C31 C 0.9452(4) 0.2851(4) 0.6710(3) 0.0362(11) Uani 1 1 d . . . . .
H31A H 0.940546 0.337814 0.643534 0.054 Uiso 1 1 calc R U . . .
H31B H 0.947804 0.236831 0.634425 0.054 Uiso 1 1 calc R U . . .
H31C H 1.014741 0.305063 0.702843 0.054 Uiso 1 1 calc R U . . .
C32 C 0.8337(4) 0.3234(3) 0.7762(3) 0.0337(11) Uani 1 1 d . . . . .
H32A H 0.766678 0.298938 0.808546 0.051 Uiso 1 1 calc R U . . .
H32B H 0.827067 0.374519 0.747295 0.051 Uiso 1 1 calc R U . . .
H32C H 0.903376 0.345854 0.807876 0.051 Uiso 1 1 calc R U . . .
C33 C 0.8534(4) 0.1681(4) 0.7660(3) 0.0370(11) Uani 1 1 d . . . . .
H33A H 0.927193 0.190221 0.793290 0.056 Uiso 1 1 calc R U . . .
H33B H 0.850613 0.116869 0.730969 0.056 Uiso 1 1 calc R U . . .
H33C H 0.791117 0.146763 0.802435 0.056 Uiso 1 1 calc R U . . .
C34 C 0.6195(4) 0.0564(3) 0.6798(2) 0.0262(9) Uani 1 1 d . . . . .
C35 C 0.6810(4) 0.0341(3) 0.6188(3) 0.0307(10) Uani 1 1 d . . . . .
H35 H 0.736679 0.081790 0.592601 0.037 Uiso 1 1 calc R U . . .
C36 C 0.6591(5) -0.0569(4) 0.5983(3) 0.0391(12) Uani 1 1 d . . . . .
H36 H 0.702591 -0.072130 0.559286 0.047 Uiso 1 1 calc R U . . .
C37 C 0.5744(5) -0.1267(4) 0.6338(3) 0.0424(13) Uani 1 1 d . . . . .
H37 H 0.555888 -0.189361 0.617406 0.051 Uiso 1 1 calc R U . . .
C38 C 0.5177(4) -0.1035(3) 0.6930(3) 0.0356(11) Uani 1 1 d . . . . .
C39 C 0.4243(5) -0.1757(4) 0.7341(4) 0.0510(15) Uani 1 1 d . . . . .
H39A H 0.453578 -0.185456 0.783614 0.076 Uiso 1 1 calc R U . . .
H39B H 0.399371 -0.233804 0.703954 0.076 Uiso 1 1 calc R U . . .
H39C H 0.359217 -0.154985 0.741594 0.076 Uiso 1 1 calc R U . . .
C40 C 0.4581(4) 0.2835(3) 0.8691(2) 0.0218(9) Uani 1 1 d . . . . .
C41 C 0.3817(4) 0.3133(3) 0.8155(3) 0.0290(10) Uani 1 1 d . . . . .
C42 C 0.3595(4) 0.3973(3) 0.8485(3) 0.0366(11) Uani 1 1 d . . . . .
H42A H 0.320996 0.382114 0.897343 0.055 Uiso 1 1 calc R U . . .
H42B H 0.310590 0.415260 0.813362 0.055 Uiso 1 1 calc R U . . .
H42C H 0.432491 0.448504 0.856118 0.055 Uiso 1 1 calc R U . . .
C43 C 0.4457(5) 0.3385(4) 0.7399(3) 0.0414(13) Uani 1 1 d . . . . .
H43A H 0.399404 0.358899 0.704486 0.062 Uiso 1 1 calc R U . . .
H43B H 0.458748 0.284133 0.717962 0.062 Uiso 1 1 calc R U . . .
H43C H 0.519445 0.388309 0.749267 0.062 Uiso 1 1 calc R U . . .
C44 C 0.2663(4) 0.2346(4) 0.8007(3) 0.0377(12) Uani 1 1 d . . . . .
H44A H 0.225640 0.218341 0.848707 0.057 Uiso 1 1 calc R U . . .
H44B H 0.279890 0.180575 0.778665 0.057 Uiso 1 1 calc R U . . .
H44C H 0.219717 0.254834 0.765337 0.057 Uiso 1 1 calc R U . . .
C45 C 0.4068(4) 0.1286(3) 0.9083(2) 0.0217(9) Uani 1 1 d . . . . .
C46 C 0.3449(4) 0.1480(3) 0.9705(3) 0.0282(10) Uani 1 1 d . . . . .
H46 H 0.338090 0.207093 0.976220 0.034 Uiso 1 1 calc R U . . .
C47 C 0.2956(4) 0.0820(3) 1.0216(3) 0.0325(10) Uani 1 1 d . . . . .
H47 H 0.253576 0.094840 1.062620 0.039 Uiso 1 1 calc R U . . .
C48 C 0.3068(4) -0.0056(3) 1.0140(3) 0.0338(11) Uani 1 1 d . . . . .
H48 H 0.275049 -0.051290 1.050475 0.041 Uiso 1 1 calc R U . . .
C49 C 0.3649(4) -0.0232(3) 0.9522(3) 0.0281(10) Uani 1 1 d . . . . .
C50 C 0.3796(4) -0.1141(3) 0.9401(3) 0.0338(11) Uani 1 1 d . . . . .
H50A H 0.333632 -0.146876 0.895956 0.051 Uiso 1 1 calc R U . . .
H50B H 0.354274 -0.150961 0.985263 0.051 Uiso 1 1 calc R U . . .
H50C H 0.460583 -0.104111 0.931233 0.051 Uiso 1 1 calc R U . . .
C51 C 0.1348(5) 0.0217(4) 0.6032(3) 0.0410(12) Uani 1 1 d . . . . .
C52 C 0.2491(5) 0.0737(4) 0.6203(3) 0.0402(12) Uani 1 1 d . . . . .
H52 H 0.268714 0.135362 0.639655 0.048 Uiso 1 1 calc R U . . .
C53 C 0.3346(5) 0.0367(4) 0.6095(3) 0.0451(13) Uani 1 1 d . . . . .
H53 H 0.412101 0.073013 0.621266 0.054 Uiso 1 1 calc R U . . .
C54 C 0.3069(5) -0.0530(4) 0.5816(3) 0.0444(13) Uani 1 1 d . . . . .
H54 H 0.365177 -0.078654 0.574693 0.053 Uiso 1 1 calc R U . . .
C55 C 0.1938(5) -0.1054(4) 0.5637(3) 0.0434(13) Uani 1 1 d . . . . .
H55 H 0.174697 -0.166809 0.543849 0.052 Uiso 1 1 calc R U . . .
C56 C 0.1085(5) -0.0682(4) 0.5747(3) 0.0415(12) Uani 1 1 d . . . . .
H56 H 0.031098 -0.104673 0.562579 0.050 Uiso 1 1 calc R U . . .
C57 C 0.0416(5) 0.0602(4) 0.6180(3) 0.0522(15) Uani 1 1 d . . . . .
H57A H -0.004804 0.053529 0.571653 0.078 Uiso 1 1 calc R U . . .
H57B H 0.075817 0.125795 0.633076 0.078 Uiso 1 1 calc R U . . .
H57C H -0.007194 0.026548 0.658763 0.078 Uiso 1 1 calc R U . . .
C58 C 1.0415(5) -0.0977(5) 0.7778(3) 0.0512(15) Uani 1 1 d . . . . .
C59 C 1.0309(6) -0.0266(4) 0.8236(3) 0.0545(16) Uani 1 1 d . . . . .
H59 H 1.095061 0.013938 0.851628 0.065 Uiso 1 1 calc R U . . .
C60 C 0.9273(6) -0.0158(4) 0.8278(3) 0.0497(14) Uani 1 1 d . . . . .
H60 H 0.921323 0.033229 0.859153 0.060 Uiso 1 1 calc R U . . .
C61 C 0.8304(6) -0.0721(4) 0.7890(3) 0.0516(15) Uani 1 1 d . . . . .
H61 H 0.759818 -0.061795 0.792408 0.062 Uiso 1 1 calc R U . . .
C62 C 0.8405(6) -0.1430(4) 0.7456(3) 0.0535(15) Uani 1 1 d . . . . .
H62 H 0.775488 -0.183778 0.718489 0.064 Uiso 1 1 calc R U . . .
C63 C 0.9452(6) -0.1565(4) 0.7404(3) 0.0473(14) Uani 1 1 d . . . . .
H63 H 0.950108 -0.207173 0.710632 0.057 Uiso 1 1 calc R U . . .
C64 C 1.1557(6) -0.1096(6) 0.7706(5) 0.081(3) Uani 1 1 d . . . . .
H64A H 1.143928 -0.175436 0.763912 0.122 Uiso 1 1 calc R U . . .
H64B H 1.201737 -0.084709 0.816719 0.122 Uiso 1 1 calc R U . . .
H64C H 1.195737 -0.076509 0.726597 0.122 Uiso 1 1 calc R U . . .

loop_
_atom_site_aniso_label
_atom_site_aniso_U_11
_atom_site_aniso_U_22
_atom_site_aniso_U_33
_atom_site_aniso_U_23
_atom_site_aniso_U_13
_atom_site_aniso_U_12
Cu1 0.0203(3) 0.0280(3) 0.0205(3) 0.0012(2) -0.0003(2) 0.0115(3)
Cu2 0.0200(3) 0.0294(3) 0.0201(3) 0.0008(2) -0.0006(2) 0.0120(3)
Cu3 0.0269(3) 0.0214(3) 0.0254(3) 0.0011(2) 0.0051(3) 0.0110(3)
Cu4 0.0288(4) 0.0209(3) 0.0334(4) 0.0017(3) 0.0032(3) 0.0105(3)
N1 0.0243(19) 0.0241(19) 0.0227(18) -0.0007(15) -0.0034(14) 0.0084(15)
N2 0.029(2) 0.0257(19) 0.028(2) 0.0002(16) -0.0005(16) 0.0122(16)
N3 0.0230(18) 0.029(2) 0.0218(18) 0.0002(15) -0.0014(14) 0.0095(16)
N4 0.0258(19) 0.0220(18) 0.0229(18) 0.0004(15) 0.0038(15) 0.0102(15)
N5 0.0196(17) 0.0243(18) 0.0170(17) -0.0012(14) 0.0005(13) 0.0105(14)
N6 0.0179(17) 0.0224(18) 0.0222(18) 0.0022(14) 0.0011(14) 0.0074(14)
N7 0.0155(17) 0.0231(18) 0.0212(17) 0.0005(14) -0.0001(13) 0.0059(14)
N8 0.0189(17) 0.0257(18) 0.0181(17) 0.0008(14) -0.0024(13) 0.0108(15)
N9 0.028(2) 0.0237(19) 0.028(2) 0.0006(15) 0.0044(15) 0.0117(16)
N10 0.033(2) 0.0153(18) 0.037(2) 0.0013(15) -0.0004(17) 0.0088(16)
N11 0.0238(18) 0.0203(18) 0.0295(19) 0.0005(15) 0.0025(15) 0.0108(15)
N12 0.0204(18) 0.0194(18) 0.033(2) 0.0060(15) -0.0025(15) 0.0053(15)
C1 0.037(3) 0.027(2) 0.019(2) 0.0018(17) -0.0009(18) 0.014(2)
C2 0.034(3) 0.028(2) 0.024(2) 0.0015(18) -0.0031(18) 0.011(2)
C3 0.032(2) 0.026(2) 0.026(2) 0.0008(18) -0.0028(18) 0.0083(19)
C4 0.029(2) 0.027(2) 0.021(2) -0.0051(18) 0.0002(17) 0.0075(19)
C5 0.032(2) 0.029(2) 0.024(2) 0.0004(18) -0.0022(18) 0.010(2)
C6 0.026(2) 0.027(2) 0.023(2) -0.0003(17) -0.0003(17) 0.0112(19)
C7 0.018(2) 0.027(2) 0.0167(19) 0.0014(16) -0.0017(15) 0.0114(17)
C8 0.028(2) 0.026(2) 0.019(2) 0.0033(17) 0.0038(17) 0.0087(18)
C9 0.053(3) 0.030(3) 0.035(3) 0.009(2) 0.011(2) 0.020(2)
C10 0.037(3) 0.031(2) 0.024(2) 0.0016(19) -0.0047(19) 0.009(2)
C11 0.031(3) 0.034(3) 0.032(3) 0.005(2) 0.002(2) 0.005(2)
C12 0.024(2) 0.020(2) 0.018(2) 0.0009(16) -0.0015(16) 0.0089(17)
C13 0.021(2) 0.025(2) 0.022(2) 0.0040(17) -0.0016(16) 0.0077(18)
C14 0.027(2) 0.025(2) 0.029(2) 0.0062(18) -0.0025(18) 0.0103(19)
C15 0.021(2) 0.028(2) 0.029(2) 0.0016(18) 0.0043(17) 0.0105(18)
C16 0.024(2) 0.023(2) 0.028(2) 0.0004(18) 0.0030(17) 0.0094(18)
C17 0.026(2) 0.045(3) 0.024(2) -0.004(2) 0.0025(18) 0.016(2)
C18 0.018(2) 0.030(2) 0.020(2) 0.0026(17) -0.0032(16) 0.0134(18)
C19 0.028(2) 0.026(2) 0.026(2) -0.0003(18) -0.0020(18) 0.0077(19)
C20 0.025(2) 0.028(3) 0.055(3) -0.006(2) 0.000(2) 0.005(2)
C21 0.037(3) 0.030(3) 0.037(3) -0.005(2) 0.001(2) 0.015(2)
C22 0.050(3) 0.033(3) 0.029(3) -0.002(2) -0.011(2) 0.006(2)
C23 0.019(2) 0.021(2) 0.024(2) 0.0002(16) -0.0003(16) 0.0089(17)
C24 0.020(2) 0.028(2) 0.025(2) -0.0014(18) -0.0032(17) 0.0085(18)
C25 0.022(2) 0.026(2) 0.032(2) -0.0037(19) -0.0070(18) 0.0113(18)
C26 0.025(2) 0.032(2) 0.027(2) -0.0037(19) 0.0032(18) 0.0148(19)
C27 0.022(2) 0.029(2) 0.026(2) -0.0004(18) 0.0000(17) 0.0124(18)
C28 0.030(2) 0.041(3) 0.029(2) 0.002(2) 0.0058(19) 0.020(2)
C29 0.029(2) 0.024(2) 0.027(2) -0.0027(18) 0.0070(18) 0.0123(19)
C30 0.029(2) 0.031(2) 0.030(2) 0.0026(19) 0.0046(19) 0.014(2)
C31 0.030(3) 0.046(3) 0.034(3) 0.001(2) 0.004(2) 0.014(2)
C32 0.033(3) 0.032(3) 0.034(3) -0.005(2) 0.000(2) 0.009(2)
C33 0.039(3) 0.038(3) 0.036(3) -0.002(2) -0.010(2) 0.017(2)
C34 0.030(2) 0.024(2) 0.026(2) 0.0027(18) 0.0013(18) 0.0108(19)
C35 0.038(3) 0.032(2) 0.028(2) -0.0023(19) 0.005(2) 0.019(2)
C36 0.049(3) 0.044(3) 0.031(3) -0.009(2) 0.002(2) 0.026(3)
C37 0.047(3) 0.028(3) 0.055(3) -0.011(2) 0.000(3) 0.017(2)
C38 0.042(3) 0.022(2) 0.046(3) -0.002(2) 0.000(2) 0.015(2)
C39 0.058(4) 0.027(3) 0.065(4) -0.006(3) 0.008(3) 0.012(3)
C40 0.025(2) 0.020(2) 0.023(2) 0.0015(17) 0.0072(17) 0.0109(18)
C41 0.025(2) 0.029(2) 0.035(3) 0.001(2) -0.0031(19) 0.0129(19)
C42 0.035(3) 0.030(3) 0.049(3) 0.002(2) -0.004(2) 0.016(2)
C43 0.045(3) 0.058(3) 0.032(3) 0.016(2) 0.003(2) 0.030(3)
C44 0.035(3) 0.039(3) 0.043(3) -0.001(2) -0.009(2) 0.018(2)
C45 0.024(2) 0.019(2) 0.022(2) 0.0007(16) -0.0012(16) 0.0076(17)
C46 0.031(2) 0.025(2) 0.031(2) 0.0022(19) 0.0037(19) 0.0133(19)
C47 0.027(2) 0.036(3) 0.034(3) 0.006(2) 0.0063(19) 0.010(2)
C48 0.027(2) 0.030(3) 0.040(3) 0.010(2) 0.002(2) 0.002(2)
C49 0.024(2) 0.028(2) 0.030(2) 0.0091(19) -0.0026(18) 0.0055(19)
C50 0.029(3) 0.030(3) 0.042(3) 0.011(2) -0.001(2) 0.009(2)
C51 0.046(3) 0.045(3) 0.034(3) 0.010(2) 0.002(2) 0.018(3)
C52 0.047(3) 0.035(3) 0.031(3) 0.001(2) -0.005(2) 0.005(2)
C53 0.039(3) 0.050(3) 0.041(3) 0.006(3) -0.008(2) 0.008(3)
C54 0.051(3) 0.049(3) 0.037(3) 0.006(2) 0.007(2) 0.023(3)
C55 0.049(3) 0.038(3) 0.042(3) -0.005(2) 0.000(2) 0.014(3)
C56 0.039(3) 0.043(3) 0.038(3) 0.003(2) 0.000(2) 0.009(2)
C57 0.061(4) 0.058(4) 0.046(3) 0.018(3) 0.012(3) 0.030(3)
C58 0.051(4) 0.069(4) 0.039(3) 0.029(3) 0.013(3) 0.027(3)
C59 0.066(4) 0.047(3) 0.044(3) 0.016(3) 0.009(3) 0.010(3)
C60 0.066(4) 0.038(3) 0.047(3) 0.009(3) 0.012(3) 0.019(3)
C61 0.059(4) 0.057(4) 0.048(3) 0.023(3) 0.016(3) 0.030(3)
C62 0.067(4) 0.054(4) 0.035(3) 0.010(3) -0.003(3) 0.015(3)
C63 0.073(4) 0.040(3) 0.037(3) 0.012(2) 0.014(3) 0.029(3)
C64 0.071(5) 0.114(7) 0.075(5) 0.050(5) 0.021(4) 0.050(5)

loop_
_atom_type_symbol
_atom_type_description
_atom_type_scat_dispersion_real
_atom_type_scat_dispersion_imag
_atom_type_scat_source
C C 0.0181 0.0091 'International Tables Vol C Tables 4.2.6.8 and 6.1.1.4'
H H 0.0000 0.0000 'International Tables Vol C Tables 4.2.6.8 and 6.1.1.4'
Cu Cu -1.9646 0.5888 'International Tables Vol C Tables 4.2.6.8 and 6.1.1.4'
N N 0.0311 0.0180 'International Tables Vol C Tables 4.2.6.8 and 6.1.1.4'

loop_
_geom_angle_atom_site_label_1
_geom_angle_atom_site_label_2
_geom_angle_atom_site_label_3
_geom_angle
_geom_angle_site_symmetry_1
_geom_angle_site_symmetry_3
_geom_angle_publ_flag
N5 Cu1 N7 173.78(15) . . ?
N5 Cu1 Cu2 87.10(10) . . ?
N7 Cu1 Cu2 89.50(11) . . ?
N8 Cu2 N6 173.18(15) . . ?
N8 Cu2 Cu1 87.07(11) . . ?
N6 Cu2 Cu1 89.53(11) . . ?
N11 Cu3 N9 173.30(16) . . ?
N11 Cu3 Cu4 86.10(11) . . ?
N9 Cu3 Cu4 87.29(12) . . ?
N10 Cu4 N12 177.85(15) . . ?
N10 Cu4 Cu3 88.24(11) . . ?
N12 Cu4 Cu3 89.61(11) . . ?
C7 N1 C1 118.9(4) . . ?
C29 N2 C3 119.8(4) . . ?
C18 N3 C4 118.6(4) . . ?
C40 N4 C6 119.1(4) . . ?
C12 N5 C7 118.5(3) . . ?
C12 N5 Cu1 123.9(3) . . ?
C7 N5 Cu1 117.0(2) . . ?
C16 N6 C12 120.0(4) . . ?
C16 N6 Cu2 119.5(3) . . ?
C12 N6 Cu2 120.2(3) . . ?
C27 N7 C23 119.4(3) . . ?
C27 N7 Cu1 119.9(3) . . ?
C23 N7 Cu1 120.0(3) . . ?
C23 N8 C18 118.1(3) . . ?
C23 N8 Cu2 124.0(3) . . ?
C18 N8 Cu2 116.9(3) . . ?
C34 N9 C29 117.5(4) . . ?
C34 N9 Cu3 124.0(3) . . ?
C29 N9 Cu3 118.1(3) . . ?
C38 N10 C34 120.2(4) . . ?
C38 N10 Cu4 119.9(3) . . ?
C34 N10 Cu4 119.7(3) . . ?
C45 N11 C40 117.8(3) . . ?
C45 N11 Cu3 125.2(3) . . ?
C40 N11 Cu3 116.6(3) . . ?
C45 N12 C49 121.1(4) . . ?
C45 N12 Cu4 118.5(3) . . ?
C49 N12 Cu4 120.3(3) . . ?
N1 C1 C2 111.6(3) . . ?
N1 C1 H1A 109.3 . . ?
C2 C1 H1A 109.3 . . ?
N1 C1 H1B 109.3 . . ?
C2 C1 H1B 109.3 . . ?
H1A C1 H1B 108.0 . . ?
C1 C2 C3 112.1(4) . . ?
C1 C2 H2A 109.2 . . ?
C3 C2 H2A 109.2 . . ?
C1 C2 H2B 109.2 . . ?
C3 C2 H2B 109.2 . . ?
H2A C2 H2B 107.9 . . ?
N2 C3 C2 108.1(4) . . ?
N2 C3 H3A 110.1 . . ?
C2 C3 H3A 110.1 . . ?
N2 C3 H3B 110.1 . . ?
C2 C3 H3B 110.1 . . ?
H3A C3 H3B 108.4 . . ?
N3 C4 C5 110.1(3) . . ?
N3 C4 H4A 109.6 . . ?
C5 C4 H4A 109.6 . . ?
N3 C4 H4B 109.6 . . ?
C5 C4 H4B 109.6 . . ?
H4A C4 H4B 108.1 . . ?
C4 C5 C6 112.1(4) . . ?
C4 C5 H5A 109.2 . . ?
C6 C5 H5A 109.2 . . ?
C4 C5 H5B 109.2 . . ?
C6 C5 H5B 109.2 . . ?
H5A C5 H5B 107.9 . . ?
N4 C6 C5 110.1(4) . . ?
N4 C6 H6A 109.6 . . ?
C5 C6 H6A 109.6 . . ?
N4 C6 H6B 109.6 . . ?
C5 C6 H6B 109.6 . . ?
H6A C6 H6B 108.1 . . ?
N1 C7 N5 124.0(4) . . ?
N1 C7 C8 120.4(4) . . ?
N5 C7 C8 115.4(3) . . ?
C10 C8 C7 110.5(4) . . ?
C10 C8 C9 108.8(4) . . ?
C7 C8 C9 111.5(4) . . ?
C10 C8 C11 109.5(4) . . ?
C7 C8 C11 107.8(4) . . ?
C9 C8 C11 108.8(4) . . ?
C8 C9 H9A 109.5 . . ?
C8 C9 H9B 109.5 . . ?
H9A C9 H9B 109.5 . . ?
C8 C9 H9C 109.5 . . ?
H9A C9 H9C 109.5 . . ?
H9B C9 H9C 109.5 . . ?
C8 C10 H10A 109.5 . . ?
C8 C10 H10B 109.5 . . ?
H10A C10 H10B 109.5 . . ?
C8 C10 H10C 109.5 . . ?
H10A C10 H10C 109.5 . . ?
H10B C10 H10C 109.5 . . ?
C8 C11 H11A 109.5 . . ?
C8 C11 H11B 109.5 . . ?
H11A C11 H11B 109.5 . . ?
C8 C11 H11C 109.5 . . ?
H11A C11 H11C 109.5 . . ?
H11B C11 H11C 109.5 . . ?
N5 C12 N6 118.3(4) . . ?
N5 C12 C13 123.1(4) . . ?
N6 C12 C13 118.6(4) . . ?
C14 C13 C12 120.1(4) . . ?
C14 C13 H13 120.0 . . ?
C12 C13 H13 120.0 . . ?
C13 C14 C15 120.6(4) . . ?
C13 C14 H14 119.7 . . ?
C15 C14 H14 119.7 . . ?
C16 C15 C14 118.0(4) . . ?
C16 C15 H15 121.0 . . ?
C14 C15 H15 121.0 . . ?
N6 C16 C15 122.6(4) . . ?
N6 C16 C17 115.6(4) . . ?
C15 C16 C17 121.8(4) . . ?
C16 C17 H17A 109.5 . . ?
C16 C17 H17B 109.5 . . ?
H17A C17 H17B 109.5 . . ?
C16 C17 H17C 109.5 . . ?
H17A C17 H17C 109.5 . . ?
H17B C17 H17C 109.5 . . ?
N3 C18 N8 124.7(4) . . ?
N3 C18 C19 119.0(4) . . ?
N8 C18 C19 115.9(4) . . ?
C18 C19 C20 112.0(4) . . ?
C18 C19 C21 108.1(4) . . ?
C20 C19 C21 108.5(4) . . ?
C18 C19 C22 110.8(4) . . ?
C20 C19 C22 109.0(4) . . ?
C21 C19 C22 108.4(4) . . ?
C19 C20 H20A 109.5 . . ?
C19 C20 H20B 109.5 . . ?
H20A C20 H20B 109.5 . . ?
C19 C20 H20C 109.5 . . ?
H20A C20 H20C 109.5 . . ?
H20B C20 H20C 109.5 . . ?
C19 C21 H21A 109.5 . . ?
C19 C21 H21B 109.5 . . ?
H21A C21 H21B 109.5 . . ?
C19 C21 H21C 109.5 . . ?
H21A C21 H21C 109.5 . . ?
H21B C21 H21C 109.5 . . ?
C19 C22 H22A 109.5 . . ?
C19 C22 H22B 109.5 . . ?
H22A C22 H22B 109.5 . . ?
C19 C22 H22C 109.5 . . ?
H22A C22 H22C 109.5 . . ?
H22B C22 H22C 109.5 . . ?
N8 C23 N7 117.8(4) . . ?
N8 C23 C24 122.7(4) . . ?
N7 C23 C24 119.4(4) . . ?
C25 C24 C23 119.4(4) . . ?
C25 C24 H24 120.3 . . ?
C23 C24 H24 120.3 . . ?
C24 C25 C26 121.1(4) . . ?
C24 C25 H25 119.5 . . ?
C26 C25 H25 119.5 . . ?
C27 C26 C25 118.0(4) . . ?
C27 C26 H26 121.0 . . ?
C25 C26 H26 121.0 . . ?
N7 C27 C26 122.6(4) . . ?
N7 C27 C28 115.5(4) . . ?
C26 C27 C28 121.9(4) . . ?
C27 C28 H28A 109.5 . . ?
C27 C28 H28B 109.5 . . ?
H28A C28 H28B 109.5 . . ?
C27 C28 H28C 109.5 . . ?
H28A C28 H28C 109.5 . . ?
H28B C28 H28C 109.5 . . ?
N2 C29 N9 126.5(4) . . ?
N2 C29 C30 117.4(4) . . ?
N9 C29 C30 115.7(4) . . ?
C31 C30 C33 107.9(4) . . ?
C31 C30 C32 109.4(4) . . ?
C33 C30 C32 109.5(4) . . ?
C31 C30 C29 110.4(4) . . ?
C33 C30 C29 112.6(4) . . ?
C32 C30 C29 107.1(4) . . ?
C30 C31 H31A 109.5 . . ?
C30 C31 H31B 109.5 . . ?
H31A C31 H31B 109.5 . . ?
C30 C31 H31C 109.5 . . ?
H31A C31 H31C 109.5 . . ?
H31B C31 H31C 109.5 . . ?
C30 C32 H32A 109.5 . . ?
C30 C32 H32B 109.5 . . ?
H32A C32 H32B 109.5 . . ?
C30 C32 H32C 109.5 . . ?
H32A C32 H32C 109.5 . . ?
H32B C32 H32C 109.5 . . ?
C30 C33 H33A 109.5 . . ?
C30 C33 H33B 109.5 . . ?
H33A C33 H33B 109.5 . . ?
C30 C33 H33C 109.5 . . ?
H33A C33 H33C 109.5 . . ?
H33B C33 H33C 109.5 . . ?
N9 C34 N10 118.4(4) . . ?
N9 C34 C35 123.0(4) . . ?
N10 C34 C35 118.5(4) . . ?
C36 C35 C34 119.5(5) . . ?
C36 C35 H35 120.2 . . ?
C34 C35 H35 120.2 . . ?
C35 C36 C37 120.6(5) . . ?
C35 C36 H36 119.7 . . ?
C37 C36 H36 119.7 . . ?
C38 C37 C36 118.6(5) . . ?
C38 C37 H37 120.7 . . ?
C36 C37 H37 120.7 . . ?
N10 C38 C37 122.3(5) . . ?
N10 C38 C39 116.3(4) . . ?
C37 C38 C39 121.5(4) . . ?
C38 C39 H39A 109.5 . . ?
C38 C39 H39B 109.5 . . ?
H39A C39 H39B 109.5 . . ?
C38 C39 H39C 109.5 . . ?
H39A C39 H39C 109.5 . . ?
H39B C39 H39C 109.5 . . ?
N4 C40 N11 124.2(4) . . ?
N4 C40 C41 118.8(4) . . ?
N11 C40 C41 116.7(4) . . ?
C42 C41 C40 110.8(4) . . ?
C42 C41 C44 109.0(4) . . ?
C40 C41 C44 111.0(4) . . ?
C42 C41 C43 109.3(4) . . ?
C40 C41 C43 107.4(4) . . ?
C44 C41 C43 109.3(4) . . ?
C41 C42 H42A 109.5 . . ?
C41 C42 H42B 109.5 . . ?
H42A C42 H42B 109.5 . . ?
C41 C42 H42C 109.5 . . ?
H42A C42 H42C 109.5 . . ?
H42B C42 H42C 109.5 . . ?
C41 C43 H43A 109.5 . . ?
C41 C43 H43B 109.5 . . ?
H43A C43 H43B 109.5 . . ?
C41 C43 H43C 109.5 . . ?
H43A C43 H43C 109.5 . . ?
H43B C43 H43C 109.5 . . ?
C41 C44 H44A 109.5 . . ?
C41 C44 H44B 109.5 . . ?
H44A C44 H44B 109.5 . . ?
C41 C44 H44C 109.5 . . ?
H44A C44 H44C 109.5 . . ?
H44B C44 H44C 109.5 . . ?
N11 C45 N12 118.8(4) . . ?
N11 C45 C46 122.4(4) . . ?
N12 C45 C46 118.8(4) . . ?
C47 C46 C45 120.1(4) . . ?
C47 C46 H46 120.0 . . ?
C45 C46 H46 120.0 . . ?
C46 C47 C48 120.2(4) . . ?
C46 C47 H47 119.9 . . ?
C48 C47 H47 119.9 . . ?
C49 C48 C47 118.5(4) . . ?
C49 C48 H48 120.8 . . ?
C47 C48 H48 120.8 . . ?
N12 C49 C48 121.3(4) . . ?
N12 C49 C50 117.2(4) . . ?
C48 C49 C50 121.5(4) . . ?
C49 C50 H50A 109.5 . . ?
C49 C50 H50B 109.5 . . ?
H50A C50 H50B 109.5 . . ?
C49 C50 H50C 109.5 . . ?
H50A C50 H50C 109.5 . . ?
H50B C50 H50C 109.5 . . ?
C56 C51 C52 118.4(5) . . ?
C56 C51 C57 120.5(5) . . ?
C52 C51 C57 121.1(5) . . ?
C53 C52 C51 121.0(5) . . ?
C53 C52 H52 119.5 . . ?
C51 C52 H52 119.5 . . ?
C54 C53 C52 119.9(5) . . ?
C54 C53 H53 120.0 . . ?
C52 C53 H53 120.0 . . ?
C53 C54 C55 119.9(5) . . ?
C53 C54 H54 120.1 . . ?
C55 C54 H54 120.1 . . ?
C54 C55 C56 120.1(5) . . ?
C54 C55 H55 120.0 . . ?
C56 C55 H55 120.0 . . ?
C55 C56 C51 120.8(5) . . ?
C55 C56 H56 119.6 . . ?
C51 C56 H56 119.6 . . ?
C51 C57 H57A 109.5 . . ?
C51 C57 H57B 109.5 . . ?
H57A C57 H57B 109.5 . . ?
C51 C57 H57C 109.5 . . ?
H57A C57 H57C 109.5 . . ?
H57B C57 H57C 109.5 . . ?
C63 C58 C59 118.3(6) . . ?
C63 C58 C64 121.6(7) . . ?
C59 C58 C64 120.1(7) . . ?
C60 C59 C58 119.0(6) . . ?
C60 C59 H59 120.5 . . ?
C58 C59 H59 120.5 . . ?
C59 C60 C61 123.7(6) . . ?
C59 C60 H60 118.1 . . ?
C61 C60 H60 118.1 . . ?
C62 C61 C60 117.0(6) . . ?
C62 C61 H61 121.5 . . ?
C60 C61 H61 121.5 . . ?
C61 C62 C63 120.8(6) . . ?
C61 C62 H62 119.6 . . ?
C63 C62 H62 119.6 . . ?
C58 C63 C62 121.1(6) . . ?
C58 C63 H63 119.5 . . ?
C62 C63 H63 119.5 . . ?
C58 C64 H64A 109.5 . . ?
C58 C64 H64B 109.5 . . ?
H64A C64 H64B 109.5 . . ?
C58 C64 H64C 109.5 . . ?
H64A C64 H64C 109.5 . . ?
H64B C64 H64C 109.5 . . ?

loop_
_geom_bond_atom_site_label_1
_geom_bond_atom_site_label_2
_geom_bond_distance
_geom_bond_site_symmetry_2
_geom_bond_publ_flag
Cu1 N5 1.869(3) . ?
Cu1 N7 1.884(3) . ?
Cu1 Cu2 2.4477(8) . ?
Cu2 N8 1.861(3) . ?
Cu2 N6 1.891(3) . ?
Cu3 N11 1.861(4) . ?
Cu3 N9 1.864(4) . ?
Cu3 Cu4 2.4493(9) . ?
Cu4 N10 1.905(4) . ?
Cu4 N12 1.911(4) . ?
N1 C7 1.263(5) . ?
N1 C1 1.463(6) . ?
N2 C29 1.262(6) . ?
N2 C3 1.464(6) . ?
N3 C18 1.272(6) . ?
N3 C4 1.467(5) . ?
N4 C40 1.263(6) . ?
N4 C6 1.460(5) . ?
N5 C12 1.355(5) . ?
N5 C7 1.438(5) . ?
N6 C16 1.356(5) . ?
N6 C12 1.370(5) . ?
N7 C27 1.371(5) . ?
N7 C23 1.377(5) . ?
N8 C23 1.351(5) . ?
N8 C18 1.431(5) . ?
N9 C34 1.340(6) . ?
N9 C29 1.430(6) . ?
N10 C38 1.358(6) . ?
N10 C34 1.376(6) . ?
N11 C45 1.348(5) . ?
N11 C40 1.429(5) . ?
N12 C45 1.363(5) . ?
N12 C49 1.364(6) . ?
C1 C2 1.519(6) . ?
C1 H1A 0.9900 . ?
C1 H1B 0.9900 . ?
C2 C3 1.532(6) . ?
C2 H2A 0.9900 . ?
C2 H2B 0.9900 . ?
C3 H3A 0.9900 . ?
C3 H3B 0.9900 . ?
C4 C5 1.512(6) . ?
C4 H4A 0.9900 . ?
C4 H4B 0.9900 . ?
C5 C6 1.525(6) . ?
C5 H5A 0.9900 . ?
C5 H5B 0.9900 . ?
C6 H6A 0.9900 . ?
C6 H6B 0.9900 . ?
C7 C8 1.535(6) . ?
C8 C10 1.524(6) . ?
C8 C9 1.535(6) . ?
C8 C11 1.541(6) . ?
C9 H9A 0.9800 . ?
C9 H9B 0.9800 . ?
C9 H9C 0.9800 . ?
C10 H10A 0.9800 . ?
C10 H10B 0.9800 . ?
C10 H10C 0.9800 . ?
C11 H11A 0.9800 . ?
C11 H11B 0.9800 . ?
C11 H11C 0.9800 . ?
C12 C13 1.425(6) . ?
C13 C14 1.359(6) . ?
C13 H13 0.9500 . ?
C14 C15 1.392(6) . ?
C14 H14 0.9500 . ?
C15 C16 1.377(6) . ?
C15 H15 0.9500 . ?
C16 C17 1.501(6) . ?
C17 H17A 0.9800 . ?
C17 H17B 0.9800 . ?
C17 H17C 0.9800 . ?
C18 C19 1.522(6) . ?
C19 C20 1.527(6) . ?
C19 C21 1.532(6) . ?
C19 C22 1.533(6) . ?
C20 H20A 0.9800 . ?
C20 H20B 0.9800 . ?
C20 H20C 0.9800 . ?
C21 H21A 0.9800 . ?
C21 H21B 0.9800 . ?
C21 H21C 0.9800 . ?
C22 H22A 0.9800 . ?
C22 H22B 0.9800 . ?
C22 H22C 0.9800 . ?
C23 C24 1.431(6) . ?
C24 C25 1.361(6) . ?
C24 H24 0.9500 . ?
C25 C26 1.407(6) . ?
C25 H25 0.9500 . ?
C26 C27 1.378(6) . ?
C26 H26 0.9500 . ?
C27 C28 1.506(6) . ?
C28 H28A 0.9800 . ?
C28 H28B 0.9800 . ?
C28 H28C 0.9800 . ?
C29 C30 1.541(6) . ?
C30 C31 1.531(6) . ?
C30 C33 1.531(7) . ?
C30 C32 1.534(6) . ?
C31 H31A 0.9800 . ?
C31 H31B 0.9800 . ?
C31 H31C 0.9800 . ?
C32 H32A 0.9800 . ?
C32 H32B 0.9800 . ?
C32 H32C 0.9800 . ?
C33 H33A 0.9800 . ?
C33 H33B 0.9800 . ?
C33 H33C 0.9800 . ?
C34 C35 1.425(6) . ?
C35 C36 1.375(7) . ?
C35 H35 0.9500 . ?
C36 C37 1.383(8) . ?
C36 H36 0.9500 . ?
C37 C38 1.371(7) . ?
C37 H37 0.9500 . ?
C38 C39 1.506(8) . ?
C39 H39A 0.9800 . ?
C39 H39B 0.9800 . ?
C39 H39C 0.9800 . ?
C40 C41 1.530(6) . ?
C41 C42 1.520(6) . ?
C41 C44 1.538(7) . ?
C41 C43 1.543(7) . ?
C42 H42A 0.9800 . ?
C42 H42B 0.9800 . ?
C42 H42C 0.9800 . ?
C43 H43A 0.9800 . ?
C43 H43B 0.9800 . ?
C43 H43C 0.9800 . ?
C44 H44A 0.9800 . ?
C44 H44B 0.9800 . ?
C44 H44C 0.9800 . ?
C45 C46 1.427(6) . ?
C46 C47 1.360(6) . ?
C46 H46 0.9500 . ?
C47 C48 1.413(7) . ?
C47 H47 0.9500 . ?
C48 C49 1.382(7) . ?
C48 H48 0.9500 . ?
C49 C50 1.490(7) . ?
C50 H50A 0.9800 . ?
C50 H50B 0.9800 . ?
C50 H50C 0.9800 . ?
C51 C56 1.391(8) . ?
C51 C52 1.394(8) . ?
C51 C57 1.502(8) . ?
C52 C53 1.387(8) . ?
C52 H52 0.9500 . ?
C53 C54 1.381(8) . ?
C53 H53 0.9500 . ?
C54 C55 1.387(8) . ?
C54 H54 0.9500 . ?
C55 C56 1.387(8) . ?
C55 H55 0.9500 . ?
C56 H56 0.9500 . ?
C57 H57A 0.9800 . ?
C57 H57B 0.9800 . ?
C57 H57C 0.9800 . ?
C58 C63 1.375(9) . ?
C58 C59 1.389(9) . ?
C58 C64 1.503(9) . ?
C59 C60 1.362(9) . ?
C59 H59 0.9500 . ?
C60 C61 1.379(9) . ?
C60 H60 0.9500 . ?
C61 C62 1.360(9) . ?
C61 H61 0.9500 . ?
C62 C63 1.396(9) . ?
C62 H62 0.9500 . ?
C63 H63 0.9500 . ?
C64 H64A 0.9800 . ?
C64 H64B 0.9800 . ?
C64 H64C 0.9800 . ?

loop_
_geom_torsion_atom_site_label_1
_geom_torsion_atom_site_label_2
_geom_torsion_atom_site_label_3
_geom_torsion_atom_site_label_4
_geom_torsion
_geom_torsion_site_symmetry_1
_geom_torsion_site_symmetry_2
_geom_torsion_site_symmetry_3
_geom_torsion_site_symmetry_4
_geom_torsion_publ_flag
Cu2 Cu1 N5 C12 -8.3(3) . . . . ?
Cu2 Cu1 N5 C7 -179.6(3) . . . . ?
Cu1 Cu2 N6 C16 176.5(3) . . . . ?
Cu1 Cu2 N6 C12 2.5(3) . . . . ?
Cu2 Cu1 N7 C27 175.8(3) . . . . ?
Cu2 Cu1 N7 C23 5.2(3) . . . . ?
Cu1 Cu2 N8 C23 -9.6(3) . . . . ?
Cu1 Cu2 N8 C18 -178.1(3) . . . . ?
Cu4 Cu3 N9 C34 11.1(4) . . . . ?
Cu4 Cu3 N9 C29 -161.3(3) . . . . ?
Cu4 Cu3 N11 C45 10.6(3) . . . . ?
Cu4 Cu3 N11 C40 -176.8(3) . . . . ?
C7 N1 C1 C2 -166.0(4) . . . . ?
N1 C1 C2 C3 165.3(4) . . . . ?
C29 N2 C3 C2 164.2(4) . . . . ?
C1 C2 C3 N2 -64.7(5) . . . . ?
C18 N3 C4 C5 -165.3(4) . . . . ?
N3 C4 C5 C6 169.0(4) . . . . ?
C40 N4 C6 C5 164.0(4) . . . . ?
C4 C5 C6 N4 -68.4(5) . . . . ?
C1 N1 C7 N5 0.4(6) . . . . ?
C1 N1 C7 C8 175.0(4) . . . . ?
C12 N5 C7 N1 -86.2(5) . . . . ?
Cu1 N5 C7 N1 85.6(4) . . . . ?
C12 N5 C7 C8 99.0(4) . . . . ?
Cu1 N5 C7 C8 -89.2(4) . . . . ?
N1 C7 C8 C10 15.4(6) . . . . ?
N5 C7 C8 C10 -169.6(4) . . . . ?
N1 C7 C8 C9 136.4(4) . . . . ?
N5 C7 C8 C9 -48.5(5) . . . . ?
N1 C7 C8 C11 -104.3(4) . . . . ?
N5 C7 C8 C11 70.8(4) . . . . ?
C7 N5 C12 N6 -176.6(4) . . . . ?
Cu1 N5 C12 N6 12.2(5) . . . . ?
C7 N5 C12 C13 3.2(6) . . . . ?
Cu1 N5 C12 C13 -168.0(3) . . . . ?
C16 N6 C12 N5 177.2(4) . . . . ?
Cu2 N6 C12 N5 -8.8(5) . . . . ?
C16 N6 C12 C13 -2.6(6) . . . . ?
Cu2 N6 C12 C13 171.4(3) . . . . ?
N5 C12 C13 C14 -177.9(4) . . . . ?
N6 C12 C13 C14 1.9(6) . . . . ?
C12 C13 C14 C15 -0.6(6) . . . . ?
C13 C14 C15 C16 0.1(6) . . . . ?
C12 N6 C16 C15 2.1(6) . . . . ?
Cu2 N6 C16 C15 -171.9(3) . . . . ?
C12 N6 C16 C17 -177.2(4) . . . . ?
Cu2 N6 C16 C17 8.8(5) . . . . ?
C14 C15 C16 N6 -0.8(7) . . . . ?
C14 C15 C16 C17 178.5(4) . . . . ?
C4 N3 C18 N8 -0.1(6) . . . . ?
C4 N3 C18 C19 173.3(4) . . . . ?
C23 N8 C18 N3 -88.5(5) . . . . ?
Cu2 N8 C18 N3 80.7(5) . . . . ?
C23 N8 C18 C19 97.9(4) . . . . ?
Cu2 N8 C18 C19 -92.9(4) . . . . ?
N3 C18 C19 C20 138.5(4) . . . . ?
N8 C18 C19 C20 -47.6(5) . . . . ?
N3 C18 C19 C21 -102.0(5) . . . . ?
N8 C18 C19 C21 71.9(5) . . . . ?
N3 C18 C19 C22 16.6(6) . . . . ?
N8 C18 C19 C22 -169.4(4) . . . . ?
C18 N8 C23 N7 -175.8(4) . . . . ?
Cu2 N8 C23 N7 15.7(5) . . . . ?
C18 N8 C23 C24 4.1(6) . . . . ?
Cu2 N8 C23 C24 -164.3(3) . . . . ?
C27 N7 C23 N8 176.4(4) . . . . ?
Cu1 N7 C23 N8 -13.0(5) . . . . ?
C27 N7 C23 C24 -3.6(6) . . . . ?
Cu1 N7 C23 C24 167.1(3) . . . . ?
N8 C23 C24 C25 -178.1(4) . . . . ?
N7 C23 C24 C25 1.9(6) . . . . ?
C23 C24 C25 C26 0.8(7) . . . . ?
C24 C25 C26 C27 -1.7(7) . . . . ?
C23 N7 C27 C26 2.7(6) . . . . ?
Cu1 N7 C27 C26 -167.9(3) . . . . ?
C23 N7 C27 C28 -177.7(4) . . . . ?
Cu1 N7 C27 C28 11.6(5) . . . . ?
C25 C26 C27 N7 -0.1(7) . . . . ?
C25 C26 C27 C28 -179.6(4) . . . . ?
C3 N2 C29 N9 -1.6(7) . . . . ?
C3 N2 C29 C30 -173.7(4) . . . . ?
C34 N9 C29 N2 94.4(5) . . . . ?
Cu3 N9 C29 N2 -92.7(5) . . . . ?
C34 N9 C29 C30 -93.4(5) . . . . ?
Cu3 N9 C29 C30 79.5(4) . . . . ?
N2 C29 C30 C31 -34.7(5) . . . . ?
N9 C29 C30 C31 152.4(4) . . . . ?
N2 C29 C30 C33 -155.3(4) . . . . ?
N9 C29 C30 C33 31.8(5) . . . . ?
N2 C29 C30 C32 84.3(5) . . . . ?
N9 C29 C30 C32 -88.7(4) . . . . ?
C29 N9 C34 N10 168.8(4) . . . . ?
Cu3 N9 C34 N10 -3.6(6) . . . . ?
C29 N9 C34 C35 -11.4(6) . . . . ?
Cu3 N9 C34 C35 176.1(3) . . . . ?
C38 N10 C34 N9 174.8(4) . . . . ?
Cu4 N10 C34 N9 -10.2(6) . . . . ?
C38 N10 C34 C35 -4.9(7) . . . . ?
Cu4 N10 C34 C35 170.0(3) . . . . ?
N9 C34 C35 C36 -178.4(5) . . . . ?
N10 C34 C35 C36 1.4(7) . . . . ?
C34 C35 C36 C37 3.1(8) . . . . ?
C35 C36 C37 C38 -4.0(8) . . . . ?
C34 N10 C38 C37 4.1(7) . . . . ?
Cu4 N10 C38 C37 -170.8(4) . . . . ?
C34 N10 C38 C39 -175.3(5) . . . . ?
Cu4 N10 C38 C39 9.7(6) . . . . ?
C36 C37 C38 N10 0.5(8) . . . . ?
C36 C37 C38 C39 179.8(5) . . . . ?
C6 N4 C40 N11 -1.8(6) . . . . ?
C6 N4 C40 C41 -176.5(4) . . . . ?
C45 N11 C40 N4 77.0(5) . . . . ?
Cu3 N11 C40 N4 -96.2(4) . . . . ?
C45 N11 C40 C41 -108.2(4) . . . . ?
Cu3 N11 C40 C41 78.5(4) . . . . ?
N4 C40 C41 C42 -22.4(6) . . . . ?
N11 C40 C41 C42 162.5(4) . . . . ?
N4 C40 C41 C44 -143.7(4) . . . . ?
N11 C40 C41 C44 41.3(5) . . . . ?
N4 C40 C41 C43 96.8(5) . . . . ?
N11 C40 C41 C43 -78.2(5) . . . . ?
C40 N11 C45 N12 -177.1(4) . . . . ?
Cu3 N11 C45 N12 -4.5(6) . . . . ?
C40 N11 C45 C46 3.8(6) . . . . ?
Cu3 N11 C45 C46 176.3(3) . . . . ?
C49 N12 C45 N11 176.5(4) . . . . ?
Cu4 N12 C45 N11 -7.9(5) . . . . ?
C49 N12 C45 C46 -4.3(6) . . . . ?
Cu4 N12 C45 C46 171.3(3) . . . . ?
N11 C45 C46 C47 -178.4(4) . . . . ?
N12 C45 C46 C47 2.4(7) . . . . ?
C45 C46 C47 C48 0.9(7) . . . . ?
C46 C47 C48 C49 -2.4(7) . . . . ?
C45 N12 C49 C48 2.8(6) . . . . ?
Cu4 N12 C49 C48 -172.7(3) . . . . ?
C45 N12 C49 C50 -176.9(4) . . . . ?
Cu4 N12 C49 C50 7.6(5) . . . . ?
C47 C48 C49 N12 0.6(7) . . . . ?
C47 C48 C49 C50 -179.7(4) . . . . ?
C56 C51 C52 C53 -0.3(8) . . . . ?
C57 C51 C52 C53 177.4(5) . . . . ?
C51 C52 C53 C54 -0.2(8) . . . . ?
C52 C53 C54 C55 0.7(8) . . . . ?
C53 C54 C55 C56 -0.8(8) . . . . ?
C54 C55 C56 C51 0.4(8) . . . . ?
C52 C51 C56 C55 0.2(8) . . . . ?
C57 C51 C56 C55 -177.5(5) . . . . ?
C63 C58 C59 C60 -2.2(8) . . . . ?
C64 C58 C59 C60 178.4(5) . . . . ?
C58 C59 C60 C61 0.2(9) . . . . ?
C59 C60 C61 C62 1.3(9) . . . . ?
C60 C61 C62 C63 -0.8(8) . . . . ?
C59 C58 C63 C62 2.7(8) . . . . ?
C64 C58 C63 C62 -177.9(5) . . . . ?
C61 C62 C63 C58 -1.2(8) . . . . ?
